data_4080946
loop_
_publ_author_name
'Ohashi, Masato'
'Shibata, Mitsutoshi'
'Saijo, Hiroki'
'Kambara, Tadashi'
'Ogoshi, Sensuke'

_publ_section_title
;
 Carbon--Fluorine Bond Activation of Tetrafluoroethylene on Palladium(0)
 and Nickel(0): Heat or Lewis Acidic Additive Promoted Oxidative Addition
;
_journal_issue 13
_journal_name_full Organometallics
_journal_page_first 3631
_journal_paper_doi 10.1021/om400255t
_journal_volume 32
_journal_year 2013
_chemical_formula_moiety 'C38 H30 F3 I P2 Pd'
_chemical_formula_sum 'C38 H30 F3 I P2 Pd'
_chemical_formula_weight 838.86
_chemical_name_systematic
;
 ?
;
_space_group_IT_number 14
_symmetry_cell_setting monoclinic
_symmetry_Int_Tables_number 14
_symmetry_space_group_name_Hall '-P 2yn'
_symmetry_space_group_name_H-M 'P 1 21/n 1'
_atom_sites_solution_hydrogens geom
_atom_sites_solution_primary direct
_atom_sites_solution_secondary difmap
_audit_creation_method SHELXL-97
_cell_angle_alpha 90.00
_cell_angle_beta 110.433(2)
_cell_angle_gamma 90.00
_cell_formula_units_Z 4
_cell_length_a 12.0400(12)
_cell_length_b 22.7606(18)
_cell_length_c 13.3116(13)
_cell_measurement_reflns_used 6927
_cell_measurement_temperature 123(2)
_cell_measurement_theta_max 25.29
_cell_measurement_theta_min 3.15
_cell_volume 3418.4(6)
_computing_cell_refinement 'Rigaku/RAPID Diffractometer Control'
_computing_data_collection 'Rigaku/RAPID Diffractometer Control'
_computing_data_reduction 'teXsan: PROCESS (MSC)'
_computing_molecular_graphics 'Ortep-3 (Louis J. Farrugia, 1999)'
_computing_publication_material 'SHELXL-97 and modified'
_computing_structure_refinement 'SHELXL-97 (Sheldrick, 1999)'
_computing_structure_solution 'PATTY (Bueskens, et al., 1994)'
_diffrn_ambient_temperature 123(2)
_diffrn_detector_area_resol_mean 10.00
_diffrn_measured_fraction_theta_full 0.989
_diffrn_measured_fraction_theta_max 0.989
_diffrn_measurement_device_type 'Rigaku R-AXIS RAPID'
_diffrn_measurement_method \w
_diffrn_radiation_detector 'imaging plate'
_diffrn_radiation_monochromator graphite
_diffrn_radiation_source 'fine-focus sealed tube'
_diffrn_radiation_type MoK\a
_diffrn_radiation_wavelength 0.71075
_diffrn_reflns_av_R_equivalents 0.1560
_diffrn_reflns_av_sigmaI/netI 0.1737
_diffrn_reflns_limit_h_max 14
_diffrn_reflns_limit_h_min -14
_diffrn_reflns_limit_k_max 26
_diffrn_reflns_limit_k_min -27
_diffrn_reflns_limit_l_max 15
_diffrn_reflns_limit_l_min -15
_diffrn_reflns_number 17905
_diffrn_reflns_theta_full 25.34
_diffrn_reflns_theta_max 25.34
_diffrn_reflns_theta_min 3.14
_exptl_absorpt_coefficient_mu 1.582
_exptl_absorpt_correction_T_max 0.91
_exptl_absorpt_correction_T_min 0.61
_exptl_absorpt_correction_type multi-scan
_exptl_absorpt_process_details
;
Higashi, T. (1999). Abscor - Empirical Absorption Correction based on
Fourier Series Approximation. Rigaku Corporation, Tokyo, Japan.
;
_exptl_crystal_colour colorless
_exptl_crystal_density_diffrn 1.630
_exptl_crystal_density_method 'not measured'
_exptl_crystal_description platelet
_exptl_crystal_F_000 1656
_exptl_crystal_size_max 0.35
_exptl_crystal_size_mid 0.10
_exptl_crystal_size_min 0.06
_refine_diff_density_max 0.974
_refine_diff_density_min -0.967
_refine_diff_density_rms 0.145
_refine_ls_extinction_method none
_refine_ls_goodness_of_fit_ref 1.013
_refine_ls_hydrogen_treatment constr
_refine_ls_matrix_type full
_refine_ls_number_parameters 406
_refine_ls_number_reflns 6170
_refine_ls_number_restraints 0
_refine_ls_restrained_S_all 1.013
_refine_ls_R_factor_all 0.1727
_refine_ls_R_factor_gt 0.0746
_refine_ls_shift/su_max 0.000
_refine_ls_shift/su_mean 0.000
_refine_ls_structure_factor_coef Fsqd
_refine_ls_weighting_details 'calc w=1/[\s^2^(Fo^2^)+(0.0454P)^2^+0.0000P] where P=(Fo^2^+2Fc^2^)/3'
_refine_ls_weighting_scheme calc
_refine_ls_wR_factor_gt 0.1186
_refine_ls_wR_factor_ref 0.1516
_reflns_number_gt 3059
_reflns_number_total 6170
_reflns_threshold_expression >2sigma(I)
_cod_data_source_file om400255t_si_002.cif
_cod_data_source_block 10b
_cod_depositor_comments
;
The following automatic conversions were performed:

'_symmetry_cell_setting' value 'Monoclinic' changed to 'monoclinic'
according to /home/saulius/struct/CIF-dictionaries/cif_core.dic
dictionary named 'cif_core.dic' version 2.4.2 from
2011-04-26.

'_exptl_absorpt_correction_type' value 'Multi-Scan'
changed to 'multi-scan' according to
/home/saulius/struct/CIF-dictionaries/cif_core.dic dictionary named
'cif_core.dic' version 2.4.2 from 2011-04-26.

Automatic conversion script
Id: cif_fix_values 1891 2012-01-12 08:04:46Z andrius 
;
_cod_original_cell_volume 3418.4(5)
_cod_original_sg_symbol_Hall '-p 2yn'
_cod_original_sg_symbol_H-M 'P 21/n'
_cod_database_code 4080946

loop_
_symmetry_equiv_pos_as_xyz
'x, y, z'
'x+1/2, -y+1/2, z+1/2'
'-x, -y, -z'
'-x-1/2, y-1/2, -z-1/2'

loop_
_atom_site_label
_atom_site_type_symbol
_atom_site_fract_x
_atom_site_fract_y
_atom_site_fract_z
_atom_site_U_iso_or_equiv
_atom_site_adp_type
_atom_site_occupancy
_atom_site_symmetry_multiplicity
_atom_site_calc_flag
_atom_site_refinement_flags
Pd Pd 0.00781(6) 0.14508(3) 0.19035(7) 0.0387(3) Uani 1 1 d .
I I 0.06323(6) 0.03189(3) 0.21952(7) 0.0510(3) Uani 1 1 d .
P1 P 0.1975(2) 0.16819(11) 0.1948(2) 0.0371(7) Uani 1 1 d .
P2 P -0.1863(2) 0.12483(11) 0.1804(2) 0.0406(7) Uani 1 1 d .
F1 F -0.0675(6) 0.2553(3) 0.0690(5) 0.077(2) Uani 1 1 d .
F2 F -0.0495(6) 0.3261(3) 0.2322(6) 0.088(2) Uani 1 1 d .
F3 F 0.0137(7) 0.2535(3) 0.3470(6) 0.091(2) Uani 1 1 d .
C1 C -0.0284(9) 0.2308(5) 0.1735(11) 0.060(3) Uani 1 1 d .
C2 C -0.0231(11) 0.2684(5) 0.2406(12) 0.064(4) Uani 1 1 d .
C101 C 0.3141(9) 0.1298(4) 0.2994(9) 0.040(3) Uani 1 1 d .
C102 C 0.3071(10) 0.1261(5) 0.4011(10) 0.061(3) Uani 1 1 d .
H102 H 0.2393 0.1419 0.4123 0.073 Uiso 1 1 calc R
C103 C 0.3938(11) 0.1007(5) 0.4863(10) 0.065(4) Uani 1 1 d .
H103 H 0.3881 0.1000 0.5556 0.078 Uiso 1 1 calc R
C104 C 0.4901(13) 0.0760(5) 0.4676(12) 0.076(5) Uani 1 1 d .
H104 H 0.5493 0.0565 0.5245 0.092 Uiso 1 1 calc R
C105 C 0.5015(10) 0.0789(5) 0.3707(12) 0.063(4) Uani 1 1 d .
H105 H 0.5691 0.0625 0.3602 0.076 Uiso 1 1 calc R
C106 C 0.4139(9) 0.1062(4) 0.2857(9) 0.050(3) Uani 1 1 d .
H106 H 0.4228 0.1086 0.2177 0.060 Uiso 1 1 calc R
C111 C 0.2199(8) 0.1519(4) 0.0710(8) 0.036(3) Uani 1 1 d .
C112 C 0.3122(9) 0.1771(4) 0.0438(9) 0.043(3) Uani 1 1 d .
H112 H 0.3670 0.2020 0.0946 0.051 Uiso 1 1 calc R
C113 C 0.3268(9) 0.1676(5) -0.0511(9) 0.051(3) Uani 1 1 d .
H113 H 0.3879 0.1870 -0.0680 0.061 Uiso 1 1 calc R
C114 C 0.2518(10) 0.1296(5) -0.1223(9) 0.056(3) Uani 1 1 d .
H114 H 0.2629 0.1217 -0.1882 0.067 Uiso 1 1 calc R
C115 C 0.1620(10) 0.1028(4) -0.1012(9) 0.047(3) Uani 1 1 d .
H115 H 0.1105 0.0770 -0.1526 0.057 Uiso 1 1 calc R
C116 C 0.1449(8) 0.1127(4) -0.0060(9) 0.043(3) Uani 1 1 d .
H116 H 0.0823 0.0933 0.0085 0.051 Uiso 1 1 calc R
C121 C 0.2432(8) 0.2453(4) 0.2167(9) 0.041(3) Uani 1 1 d .
C122 C 0.3131(9) 0.2647(4) 0.3180(9) 0.048(3) Uani 1 1 d .
H122 H 0.3399 0.2382 0.3767 0.058 Uiso 1 1 calc R
C123 C 0.3430(11) 0.3245(6) 0.3313(11) 0.070(4) Uani 1 1 d .
H123 H 0.3895 0.3388 0.4002 0.085 Uiso 1 1 calc R
C124 C 0.3068(11) 0.3623(5) 0.2473(14) 0.070(4) Uani 1 1 d .
H124 H 0.3277 0.4027 0.2579 0.084 Uiso 1 1 calc R
C125 C 0.2399(11) 0.3423(6) 0.1471(12) 0.074(4) Uani 1 1 d .
H125 H 0.2171 0.3685 0.0878 0.089 Uiso 1 1 calc R
C126 C 0.2064(9) 0.2852(5) 0.1330(10) 0.055(3) Uani 1 1 d .
H126 H 0.1566 0.2723 0.0642 0.066 Uiso 1 1 calc R
C201 C -0.2763(9) 0.0881(4) 0.0593(8) 0.037(3) Uani 1 1 d .
C202 C -0.3990(9) 0.0874(5) 0.0288(10) 0.058(3) Uani 1 1 d .
H202 H -0.4349 0.1077 0.0718 0.070 Uiso 1 1 calc R
C203 C -0.4706(11) 0.0586(6) -0.0613(11) 0.078(4) Uani 1 1 d .
H203 H -0.5540 0.0576 -0.0781 0.093 Uiso 1 1 calc R
C204 C -0.4195(10) 0.0308(5) -0.1277(10) 0.062(4) Uani 1 1 d .
H204 H -0.4675 0.0123 -0.1922 0.074 Uiso 1 1 calc R
C205 C -0.3005(10) 0.0306(4) -0.0986(9) 0.051(3) Uani 1 1 d .
H205 H -0.2647 0.0100 -0.1414 0.061 Uiso 1 1 calc R
C206 C -0.2290(10) 0.0598(4) -0.0074(9) 0.048(3) Uani 1 1 d .
H206 H -0.1456 0.0603 0.0091 0.058 Uiso 1 1 calc R
C211 C -0.1873(9) 0.0774(4) 0.2901(9) 0.045(3) Uani 1 1 d .
C212 C -0.2426(9) 0.0227(5) 0.2719(9) 0.051(3) Uani 1 1 d .
H212 H -0.2851 0.0099 0.2008 0.061 Uiso 1 1 calc R
C213 C -0.2348(9) -0.0124(5) 0.3572(10) 0.059(3) Uani 1 1 d .
H213 H -0.2712 -0.0500 0.3433 0.071 Uiso 1 1 calc R
C214 C -0.1763(10) 0.0039(6) 0.4638(10) 0.065(4) Uani 1 1 d .
H214 H -0.1761 -0.0203 0.5220 0.078 Uiso 1 1 calc R
C215 C -0.1180(9) 0.0581(6) 0.4794(10) 0.066(4) Uani 1 1 d .
H215 H -0.0744 0.0709 0.5502 0.079 Uiso 1 1 calc R
C216 C -0.1229(10) 0.0931(5) 0.3935(10) 0.059(3) Uani 1 1 d .
H216 H -0.0805 0.1292 0.4063 0.070 Uiso 1 1 calc R
C221 C -0.2800(8) 0.1864(4) 0.1880(10) 0.044(3) Uani 1 1 d .
C222 C -0.3149(9) 0.2263(5) 0.1023(10) 0.064(4) Uani 1 1 d .
H222 H -0.2881 0.2214 0.0436 0.077 Uiso 1 1 calc R
C223 C -0.3898(10) 0.2737(5) 0.1038(12) 0.070(4) Uani 1 1 d .
H223 H -0.4106 0.3021 0.0481 0.084 Uiso 1 1 calc R
C224 C -0.4320(10) 0.2782(6) 0.1860(13) 0.072(4) Uani 1 1 d .
H224 H -0.4855 0.3092 0.1848 0.087 Uiso 1 1 calc R
C225 C -0.3998(10) 0.2394(6) 0.2710(11) 0.067(4) Uani 1 1 d .
H225 H -0.4287 0.2439 0.3285 0.080 Uiso 1 1 calc R
C226 C -0.3250(9) 0.1941(5) 0.2704(10) 0.056(3) Uani 1 1 d .
H226 H -0.3031 0.1670 0.3283 0.067 Uiso 1 1 calc R

loop_
_atom_site_aniso_label
_atom_site_aniso_U_11
_atom_site_aniso_U_22
_atom_site_aniso_U_33
_atom_site_aniso_U_23
_atom_site_aniso_U_13
_atom_site_aniso_U_12
Pd 0.0330(4) 0.0366(5) 0.0466(5) 0.0005(4) 0.0140(4) -0.0001(4)
I 0.0436(4) 0.0388(4) 0.0750(6) 0.0062(4) 0.0264(4) 0.0029(3)
P1 0.0361(15) 0.0347(14) 0.0382(17) 0.0000(13) 0.0101(13) -0.0030(12)
P2 0.0349(15) 0.0427(16) 0.0424(19) -0.0032(14) 0.0111(13) 0.0006(12)
F1 0.096(5) 0.082(5) 0.047(5) 0.013(4) 0.018(4) 0.005(4)
F2 0.122(6) 0.045(4) 0.116(6) -0.011(4) 0.066(5) 0.010(4)
F3 0.132(7) 0.090(6) 0.053(5) -0.015(4) 0.034(5) 0.013(5)
C1 0.045(7) 0.066(8) 0.076(10) -0.014(8) 0.031(7) -0.006(6)
C2 0.078(9) 0.056(8) 0.074(10) -0.003(8) 0.049(8) 0.017(7)
C101 0.041(6) 0.033(6) 0.040(7) 0.002(5) 0.008(5) -0.007(5)
C102 0.046(7) 0.076(9) 0.052(9) 0.013(7) 0.006(7) 0.002(6)
C103 0.058(8) 0.092(10) 0.037(8) 0.013(7) 0.006(7) -0.018(7)
C104 0.074(10) 0.049(8) 0.084(12) 0.034(8) -0.001(9) 0.002(7)
C105 0.045(7) 0.060(8) 0.074(10) 0.002(8) 0.006(8) 0.006(6)
C106 0.049(7) 0.050(7) 0.049(8) 0.009(6) 0.015(6) -0.001(6)
C111 0.025(5) 0.048(6) 0.031(6) 0.009(5) 0.006(5) 0.009(5)
C112 0.046(7) 0.039(6) 0.042(7) -0.008(5) 0.015(6) -0.006(5)
C113 0.045(7) 0.060(7) 0.056(9) -0.001(6) 0.027(6) 0.001(6)
C114 0.049(7) 0.081(9) 0.046(8) 0.006(7) 0.026(6) 0.003(6)
C115 0.049(7) 0.052(7) 0.041(8) -0.016(6) 0.017(6) 0.006(6)
C116 0.034(6) 0.039(6) 0.048(7) -0.002(6) 0.005(6) 0.003(5)
C121 0.032(6) 0.043(6) 0.045(7) -0.005(6) 0.011(5) -0.004(5)
C122 0.056(7) 0.028(6) 0.062(8) -0.005(6) 0.022(6) -0.013(5)
C123 0.070(9) 0.072(9) 0.073(10) -0.036(8) 0.030(8) -0.027(7)
C124 0.071(9) 0.035(7) 0.125(14) 0.006(9) 0.059(10) 0.002(7)
C125 0.062(9) 0.078(10) 0.083(11) 0.015(9) 0.024(8) -0.009(7)
C126 0.050(7) 0.041(7) 0.067(9) 0.011(7) 0.012(6) -0.009(6)
C201 0.033(6) 0.051(6) 0.025(6) 0.002(5) 0.006(5) -0.001(5)
C202 0.038(7) 0.073(8) 0.064(9) -0.027(7) 0.019(6) 0.003(6)
C203 0.048(8) 0.093(10) 0.079(11) -0.013(9) 0.005(8) 0.006(7)
C204 0.050(8) 0.064(8) 0.052(8) -0.016(7) -0.007(7) 0.013(6)
C205 0.063(8) 0.050(7) 0.043(7) -0.009(6) 0.023(6) 0.002(6)
C206 0.050(7) 0.052(7) 0.051(8) 0.003(6) 0.029(6) -0.011(6)
C211 0.047(7) 0.046(7) 0.044(8) 0.001(6) 0.019(6) 0.009(5)
C212 0.049(7) 0.055(7) 0.045(8) 0.005(6) 0.012(6) -0.002(6)
C213 0.053(7) 0.060(8) 0.066(10) 0.012(7) 0.025(7) 0.001(6)
C214 0.055(8) 0.081(9) 0.060(10) 0.024(8) 0.020(7) 0.019(7)
C215 0.038(7) 0.102(10) 0.055(9) -0.009(8) 0.014(6) -0.004(7)
C216 0.055(8) 0.082(9) 0.045(8) 0.010(7) 0.024(7) 0.003(6)
C221 0.029(6) 0.037(6) 0.060(8) 0.000(6) 0.008(6) 0.001(5)
C222 0.057(8) 0.068(8) 0.058(9) -0.014(7) 0.008(7) 0.010(6)
C223 0.043(7) 0.047(7) 0.097(12) 0.003(7) -0.003(8) 0.019(6)
C224 0.036(7) 0.074(9) 0.104(13) -0.038(9) 0.020(8) 0.012(6)
C225 0.049(8) 0.074(9) 0.068(10) -0.024(8) 0.008(7) 0.000(7)
C226 0.043(7) 0.062(8) 0.070(9) -0.012(7) 0.029(7) 0.000(6)

loop_
_atom_type_symbol
_atom_type_description
_atom_type_scat_dispersion_real
_atom_type_scat_dispersion_imag
_atom_type_scat_source
C C 0.0033 0.0016 'International Tables Vol C Tables 4.2.6.8 and 6.1.1.4'
H H 0.0000 0.0000 'International Tables Vol C Tables 4.2.6.8 and 6.1.1.4'
F F 0.0171 0.0103 'International Tables Vol C Tables 4.2.6.8 and 6.1.1.4'
I I -0.4742 1.8119 'International Tables Vol C Tables 4.2.6.8 and 6.1.1.4'
P P 0.1023 0.0942 'International Tables Vol C Tables 4.2.6.8 and 6.1.1.4'
Pd Pd -0.9988 1.0072 'International Tables Vol C Tables 4.2.6.8 and 6.1.1.4'

loop_
_geom_angle_atom_site_label_1
_geom_angle_atom_site_label_2
_geom_angle_atom_site_label_3
_geom_angle
C1 Pd P1 87.5(3)
C1 Pd P2 90.6(3)
P1 Pd P2 177.60(10)
C1 Pd I 177.8(4)
P1 Pd I 91.22(7)
P2 Pd I 90.70(7)
C111 P1 C101 106.2(5)
C111 P1 C121 102.2(5)
C101 P1 C121 103.3(4)
C111 P1 Pd 112.9(3)
C101 P1 Pd 113.6(4)
C121 P1 Pd 117.3(3)
C201 P2 C211 105.8(5)
C201 P2 C221 102.4(5)
C211 P2 C221 103.5(5)
C201 P2 Pd 114.8(4)
C211 P2 Pd 111.0(3)
C221 P2 Pd 118.1(3)
C2 C1 F1 110.8(12)
C2 C1 Pd 130.5(12)
F1 C1 Pd 118.7(8)
C1 C2 F2 132.2(14)
C1 C2 F3 119.8(12)
F2 C2 F3 108.0(11)
C106 C101 C102 117.1(10)
C106 C101 P1 124.0(9)
C102 C101 P1 118.8(9)
C103 C102 C101 122.9(12)
C103 C102 H102 118.5
C101 C102 H102 118.5
C102 C103 C104 117.7(13)
C102 C103 H103 121.1
C104 C103 H103 121.1
C105 C104 C103 121.5(12)
C105 C104 H104 119.2
C103 C104 H104 119.2
C104 C105 C106 119.9(13)
C104 C105 H105 120.0
C106 C105 H105 120.0
C101 C106 C105 120.8(12)
C101 C106 H106 119.6
C105 C106 H106 119.6
C112 C111 C116 115.5(10)
C112 C111 P1 122.4(8)
C116 C111 P1 122.0(8)
C113 C112 C111 123.2(10)
C113 C112 H112 118.4
C111 C112 H112 118.4
C112 C113 C114 118.6(11)
C112 C113 H113 120.7
C114 C113 H113 120.7
C115 C114 C113 121.6(12)
C115 C114 H114 119.2
C113 C114 H114 119.2
C114 C115 C116 120.4(11)
C114 C115 H115 119.8
C116 C115 H115 119.8
C115 C116 C111 120.5(10)
C115 C116 H116 119.8
C111 C116 H116 119.8
C126 C121 C122 119.1(9)
C126 C121 P1 120.5(8)
C122 C121 P1 120.4(8)
C121 C122 C123 118.2(10)
C121 C122 H122 120.9
C123 C122 H122 120.9
C124 C123 C122 121.1(12)
C124 C123 H123 119.4
C122 C123 H123 119.4
C123 C124 C125 120.1(11)
C123 C124 H124 119.9
C125 C124 H124 119.9
C126 C125 C124 119.8(12)
C126 C125 H125 120.1
C124 C125 H125 120.1
C125 C126 C121 121.5(11)
C125 C126 H126 119.3
C121 C126 H126 119.3
C206 C201 C202 116.5(10)
C206 C201 P2 122.7(8)
C202 C201 P2 120.9(9)
C203 C202 C201 122.7(11)
C203 C202 H202 118.7
C201 C202 H202 118.7
C202 C203 C204 119.2(11)
C202 C203 H203 120.4
C204 C203 H203 120.4
C205 C204 C203 118.7(11)
C205 C204 H204 120.6
C203 C204 H204 120.6
C204 C205 C206 121.5(11)
C204 C205 H205 119.2
C206 C205 H205 119.2
C201 C206 C205 121.3(10)
C201 C206 H206 119.4
C205 C206 H206 119.4
C216 C211 C212 118.5(10)
C216 C211 P2 119.4(9)
C212 C211 P2 121.8(9)
C213 C212 C211 119.2(11)
C213 C212 H212 120.4
C211 C212 H212 120.4
C212 C213 C214 123.7(11)
C212 C213 H213 118.1
C214 C213 H213 118.1
C213 C214 C215 115.7(12)
C213 C214 H214 122.1
C215 C214 H214 122.1
C216 C215 C214 120.9(12)
C216 C215 H215 119.6
C214 C215 H215 119.6
C211 C216 C215 121.8(12)
C211 C216 H216 119.1
C215 C216 H216 119.1
C226 C221 C222 118.1(10)
C226 C221 P2 124.0(9)
C222 C221 P2 117.8(10)
C221 C222 C223 119.6(13)
C221 C222 H222 120.2
C223 C222 H222 120.2
C224 C223 C222 119.3(13)
C224 C223 H223 120.4
C222 C223 H223 120.4
C223 C224 C225 122.2(12)
C223 C224 H224 118.9
C225 C224 H224 118.9
C226 C225 C224 118.3(13)
C226 C225 H225 120.8
C224 C225 H225 120.8
C225 C226 C221 122.4(12)
C225 C226 H226 118.8
C221 C226 H226 118.8

loop_
_geom_bond_atom_site_label_1
_geom_bond_atom_site_label_2
_geom_bond_distance
Pd C1 1.994(12)
Pd P1 2.325(3)
Pd P2 2.339(3)
Pd I 2.6557(10)
P1 C111 1.799(10)
P1 C101 1.819(10)
P1 C121 1.831(10)
P2 C201 1.803(10)
P2 C211 1.821(11)
P2 C221 1.825(10)
F1 C1 1.418(13)
F2 C2 1.345(12)
F3 C2 1.371(14)
C1 C2 1.223(15)
C101 C106 1.385(14)
C101 C102 1.388(15)
C102 C103 1.372(14)
C102 H102 0.9500
C103 C104 1.386(17)
C103 H103 0.9500
C104 C105 1.346(17)
C104 H104 0.9500
C105 C106 1.394(14)
C105 H105 0.9500
C106 H106 0.9500
C111 C112 1.406(13)
C111 C116 1.419(12)
C112 C113 1.353(14)
C112 H112 0.9500
C113 C114 1.365(14)
C113 H113 0.9500
C114 C115 1.353(14)
C114 H114 0.9500
C115 C116 1.372(14)
C115 H115 0.9500
C116 H116 0.9500
C121 C126 1.385(13)
C121 C122 1.389(13)
C122 C123 1.404(14)
C122 H122 0.9500
C123 C124 1.355(16)
C123 H123 0.9500
C124 C125 1.372(17)
C124 H124 0.9500
C125 C126 1.354(14)
C125 H125 0.9500
C126 H126 0.9500
C201 C206 1.371(14)
C201 C202 1.388(13)
C202 C203 1.375(14)
C202 H202 0.9500
C203 C204 1.393(16)
C203 H203 0.9500
C204 C205 1.347(14)
C204 H204 0.9500
C205 C206 1.389(13)
C205 H205 0.9500
C206 H206 0.9500
C211 C216 1.371(14)
C211 C212 1.392(13)
C212 C213 1.364(14)
C212 H212 0.9500
C213 C214 1.396(15)
C213 H213 0.9500
C214 C215 1.399(16)
C214 H214 0.9500
C215 C216 1.377(15)
C215 H215 0.9500
C216 H216 0.9500
C221 C226 1.394(15)
C221 C222 1.402(15)
C222 C223 1.412(14)
C222 H222 0.9500
C223 C224 1.361(18)
C223 H223 0.9500
C224 C225 1.381(17)
C224 H224 0.9500
C225 C226 1.369(14)
C225 H225 0.9500
C226 H226 0.9500

loop_
_geom_torsion_atom_site_label_1
_geom_torsion_atom_site_label_2
_geom_torsion_atom_site_label_3
_geom_torsion_atom_site_label_4
_geom_torsion
C1 Pd P1 C111 -103.4(5)
I Pd P1 C111 78.4(3)
C1 Pd P1 C101 135.5(5)
I Pd P1 C101 -42.7(4)
C1 Pd P1 C121 15.1(6)
I Pd P1 C121 -163.1(4)
C1 Pd P2 C201 109.9(5)
I Pd P2 C201 -71.9(3)
C1 Pd P2 C211 -130.3(6)
I Pd P2 C211 47.9(4)
C1 Pd P2 C221 -11.1(6)
I Pd P2 C221 167.1(4)
P1 Pd C1 C2 -93.9(12)
P2 Pd C1 C2 87.6(12)
P1 Pd C1 F1 86.3(7)
P2 Pd C1 F1 -92.2(7)
F1 C1 C2 F2 2(2)
Pd C1 C2 F2 -178.1(9)
F1 C1 C2 F3 -179.6(9)
Pd C1 C2 F3 0.6(19)
C111 P1 C101 C106 14.4(9)
C121 P1 C101 C106 -92.7(9)
Pd P1 C101 C106 139.2(8)
C111 P1 C101 C102 -169.0(8)
C121 P1 C101 C102 83.9(9)
Pd P1 C101 C102 -44.2(9)
C106 C101 C102 C103 0.2(16)
P1 C101 C102 C103 -176.6(9)
C101 C102 C103 C104 -2.3(18)
C102 C103 C104 C105 2.9(19)
C103 C104 C105 C106 -1.4(19)
C102 C101 C106 C105 1.4(15)
P1 C101 C106 C105 178.0(8)
C104 C105 C106 C101 -0.8(17)
C101 P1 C111 C112 -73.9(9)
C121 P1 C111 C112 34.0(9)
Pd P1 C111 C112 161.0(7)
C101 P1 C111 C116 106.4(8)
C121 P1 C111 C116 -145.7(7)
Pd P1 C111 C116 -18.7(8)
C116 C111 C112 C113 3.2(14)
P1 C111 C112 C113 -176.6(8)
C111 C112 C113 C114 -3.2(16)
C112 C113 C114 C115 1.9(16)
C113 C114 C115 C116 -0.8(16)
C114 C115 C116 C111 0.9(15)
C112 C111 C116 C115 -2.0(13)
P1 C111 C116 C115 177.8(7)
C111 P1 C121 C126 44.6(9)
C101 P1 C121 C126 154.8(9)
Pd P1 C121 C126 -79.5(9)
C111 P1 C121 C122 -136.8(8)
C101 P1 C121 C122 -26.6(10)
Pd P1 C121 C122 99.1(8)
C126 C121 C122 C123 0.3(16)
P1 C121 C122 C123 -178.3(8)
C121 C122 C123 C124 -1.2(18)
C122 C123 C124 C125 -0.2(19)
C123 C124 C125 C126 2(2)
C124 C125 C126 C121 -3.3(19)
C122 C121 C126 C125 1.9(17)
P1 C121 C126 C125 -179.5(9)
C211 P2 C201 C206 -105.5(9)
C221 P2 C201 C206 146.5(9)
Pd P2 C201 C206 17.2(10)
C211 P2 C201 C202 74.9(9)
C221 P2 C201 C202 -33.2(10)
Pd P2 C201 C202 -162.5(8)
C206 C201 C202 C203 2.1(17)
P2 C201 C202 C203 -178.2(10)
C201 C202 C203 C204 -2.8(19)
C202 C203 C204 C205 3.2(19)
C203 C204 C205 C206 -3.3(18)
C202 C201 C206 C205 -2.1(15)
P2 C201 C206 C205 178.2(8)
C204 C205 C206 C201 2.8(17)
C201 P2 C211 C216 178.2(8)
C221 P2 C211 C216 -74.5(9)
Pd P2 C211 C216 53.1(9)
C201 P2 C211 C212 4.5(10)
C221 P2 C211 C212 111.8(9)
Pd P2 C211 C212 -120.6(8)
C216 C211 C212 C213 2.5(16)
P2 C211 C212 C213 176.3(8)
C211 C212 C213 C214 1.6(17)
C212 C213 C214 C215 -3.9(17)
C213 C214 C215 C216 2.1(17)
C212 C211 C216 C215 -4.3(17)
P2 C211 C216 C215 -178.2(9)
C214 C215 C216 C211 1.9(18)
C201 P2 C221 C226 116.7(9)
C211 P2 C221 C226 6.9(10)
Pd P2 C221 C226 -116.1(8)
C201 P2 C221 C222 -59.1(9)
C211 P2 C221 C222 -168.9(8)
Pd P2 C221 C222 68.1(8)
C226 C221 C222 C223 2.4(15)
P2 C221 C222 C223 178.4(8)
C221 C222 C223 C224 -3.3(17)
C222 C223 C224 C225 3.0(19)
C223 C224 C225 C226 -1.6(18)
C224 C225 C226 C221 0.6(17)
C222 C221 C226 C225 -1.0(16)
P2 C221 C226 C225 -176.8(8)
